data_7009232
loop_
_publ_author_name
'Kimblin, Clare'
'Bridgewater, Brian M.'
'Hascall, Tony'
'Parkin, Gerard'

_publ_section_title
;
 The synthesis and structural characterization of
 bis(mercaptoimidazolyl)(pyrazolyl)hydroborato and
 tris(mercaptoimidazolyl)hydroborato complexes of thallium(I) and
 thallium(III)
;
_journal_issue 8
_journal_name_full 'Journal of the Chemical Society, Dalton Transactions'
_journal_page_first 1267
_journal_paper_doi 10.1039/a909542j
_journal_year 2000
_chemical_formula_sum 'C54 H44 B2 Cl N12 O4 S6 Tl'
_chemical_formula_weight 1378.81
_chemical_name_systematic
; 
 ? 
;
_space_group_IT_number 2
_symmetry_cell_setting triclinic
_symmetry_space_group_name_Hall '-P 1'
_symmetry_space_group_name_H-M 'P -1'
_atom_sites_solution_hydrogens geom
_atom_sites_solution_primary direct
_atom_sites_solution_secondary difmap
_audit_creation_method SHELXL-97
_cell_angle_alpha 90.2960(10)
_cell_angle_beta 97.4230(10)
_cell_angle_gamma 109.7240(10)
_cell_formula_units_Z 2
_cell_length_a 11.8480(6)
_cell_length_b 12.0738(7)
_cell_length_c 22.1239(12)
_cell_measurement_temperature 228(2)
_cell_volume 2950.1(3)
_computing_cell_refinement 'Bruker SMART'
_computing_data_collection 'Bruker SMART'
_computing_data_reduction 'Bruker SHELXTL'
_computing_molecular_graphics 'Bruker SHELXTL'
_computing_publication_material 'Bruker SHELXTL'
_computing_structure_refinement 'SHELXL-97 (Sheldrick, 1997)'
_computing_structure_solution 'SHELXS-97 (Sheldrick, 1990)'
_diffrn_ambient_temperature 228(2)
_diffrn_measured_fraction_theta_full 0.869
_diffrn_measured_fraction_theta_max 0.869
_diffrn_measurement_device_type 'CCD area detector'
_diffrn_measurement_method 'phi and omega scans'
_diffrn_radiation_monochromator graphite
_diffrn_radiation_source 'fine-focus sealed tube'
_diffrn_radiation_type MoK\a
_diffrn_radiation_wavelength 0.71073
_diffrn_reflns_av_R_equivalents 0.0176
_diffrn_reflns_av_sigmaI/netI 0.0303
_diffrn_reflns_limit_h_max 15
_diffrn_reflns_limit_h_min -9
_diffrn_reflns_limit_k_max 15
_diffrn_reflns_limit_k_min -15
_diffrn_reflns_limit_l_max 29
_diffrn_reflns_limit_l_min -29
_diffrn_reflns_number 20600
_diffrn_reflns_theta_full 28.33
_diffrn_reflns_theta_max 28.33
_diffrn_reflns_theta_min 1.79
_exptl_absorpt_coefficient_mu 3.050
_exptl_absorpt_correction_T_max 0.7501
_exptl_absorpt_correction_T_min 0.5806
_exptl_absorpt_correction_type none
_exptl_crystal_density_diffrn 1.552
_exptl_crystal_density_method 'not measured'
_exptl_crystal_F_000 1376
_exptl_crystal_size_max 0.20
_exptl_crystal_size_mid 0.20
_exptl_crystal_size_min 0.10
_refine_diff_density_max 3.517
_refine_diff_density_min -0.786
_refine_diff_density_rms 0.122
_refine_ls_extinction_coef 0.00065(15)
_refine_ls_extinction_expression Fc^*^=kFc[1+0.001xFc^2^\l^3^/sin(2\q)]^-1/4^
_refine_ls_extinction_method SHELXL
_refine_ls_goodness_of_fit_ref 1.103
_refine_ls_hydrogen_treatment mixed
_refine_ls_matrix_type full
_refine_ls_number_parameters 725
_refine_ls_number_reflns 12786
_refine_ls_number_restraints 0
_refine_ls_restrained_S_all 1.103
_refine_ls_R_factor_all 0.0479
_refine_ls_R_factor_gt 0.0354
_refine_ls_shift/su_max 0.004
_refine_ls_shift/su_mean 0.000
_refine_ls_structure_factor_coef Fsqd
_refine_ls_weighting_details 'calc w=1/[\s^2^(Fo^2^)+(0.0566P)^2^+5.8937P] where P=(Fo^2^+2Fc^2^)/3'
_refine_ls_weighting_scheme calc
_refine_ls_wR_factor_gt 0.1080
_refine_ls_wR_factor_ref 0.1137
_reflns_number_gt 10116
_reflns_number_total 12786
_reflns_threshold_expression >2sigma(I)
_cod_data_source_file a909542j.txt
_cod_data_source_block 2cks10
_cod_depositor_comments
;
The following automatic conversions were performed:
'_symmetry_cell_setting' value 'Triclinic' changed to 'triclinic'
according to '/home/saulius/struct/CIF-dictionaries/cif_core.dic'
dictionary named 'cif_core.dic' version 2.4.1 from 2010-06-29.

Automatic conversion script
Id: cif_fix_enum 1527 2010-12-29 10:47:43Z saulius 
;
_cod_original_sg_symbol_H-M P-1
_cod_database_code 7009232

loop_
_symmetry_equiv_pos_as_xyz
'x, y, z'
'-x, -y, -z'

loop_
_atom_site_label
_atom_site_type_symbol
_atom_site_fract_x
_atom_site_fract_y
_atom_site_fract_z
_atom_site_U_iso_or_equiv
_atom_site_adp_type
_atom_site_occupancy
_atom_site_symmetry_multiplicity
_atom_site_calc_flag
_atom_site_refinement_flags
_atom_site_disorder_assembly
_atom_site_disorder_group
Tl1 Tl 0.0000 0.5000 0.0000 0.02775(8) Uani 1 2 d S . .
Tl2 Tl 0.0000 0.5000 0.5000 0.02852(8) Uani 1 2 d S . .
S1 S -0.00653(10) 0.70004(10) 0.05158(5) 0.0294(2) Uani 1 1 d . . .
S2 S 0.00347(10) 0.40539(10) 0.10906(5) 0.0320(2) Uani 1 1 d . . .
S3 S 0.24206(10) 0.57914(10) 0.01580(6) 0.0320(3) Uani 1 1 d . . .
S4 S -0.01944(10) 0.54619(11) 0.38156(5) 0.0314(2) Uani 1 1 d . . .
S5 S 0.03459(11) 0.72501(11) 0.53475(6) 0.0325(2) Uani 1 1 d . . .
S6 S 0.23961(10) 0.54442(11) 0.50462(6) 0.0318(2) Uani 1 1 d . . .
N11 N 0.0969(3) 0.6813(3) 0.16951(17) 0.0303(8) Uani 1 1 d . . .
N12 N -0.0897(4) 0.6800(4) 0.16110(19) 0.0368(9) Uani 1 1 d . . .
N21 N 0.2320(3) 0.5549(3) 0.16058(18) 0.0312(8) Uani 1 1 d . . .
N22 N 0.2186(4) 0.3727(4) 0.1419(2) 0.0392(10) Uani 1 1 d . . .
N31 N 0.2733(3) 0.7501(3) 0.10702(19) 0.0331(9) Uani 1 1 d . . .
N32 N 0.3294(4) 0.8178(4) 0.0204(2) 0.0389(10) Uani 1 1 d . . .
N71 N 0.2227(3) 0.6842(4) 0.38607(18) 0.0330(9) Uani 1 1 d . . .
N72 N 0.1725(4) 0.5099(4) 0.34049(18) 0.0350(9) Uani 1 1 d . . .
N81 N 0.1120(4) 0.8131(3) 0.42573(18) 0.0316(8) Uani 1 1 d . . .
N82 N -0.0666(4) 0.8157(4) 0.43910(19) 0.0341(9) Uani 1 1 d . . .
N91 N 0.2913(3) 0.7843(3) 0.49411(19) 0.0326(9) Uani 1 1 d . . .
N92 N 0.3395(4) 0.7331(4) 0.58623(19) 0.0358(9) Uani 1 1 d . . .
Cl Cl 0.60408(15) 0.87038(15) 0.28877(9) 0.0609(4) Uani 1 1 d . . .
O1 O 0.7234(6) 0.9173(7) 0.2798(4) 0.134(3) Uani 1 1 d . . .
O2 O 0.5367(9) 0.9169(12) 0.2527(8) 0.277(9) Uani 1 1 d . . .
O3 O 0.5890(13) 0.8950(8) 0.3472(5) 0.236(7) Uani 1 1 d . . .
O4 O 0.5562(6) 0.7478(5) 0.2808(3) 0.114(2) Uani 1 1 d . . .
C11 C 0.0020(4) 0.6830(4) 0.1290(2) 0.0288(9) Uani 1 1 d . . .
C12 C 0.0636(5) 0.6781(5) 0.2273(2) 0.0392(11) Uani 1 1 d . . .
H12A H 0.1132 0.6769 0.2639 0.047 Uiso 1 1 calc R . .
C13 C -0.0506(5) 0.6768(5) 0.2227(2) 0.0451(13) Uani 1 1 d . . .
H13A H -0.0956 0.6741 0.2550 0.054 Uiso 1 1 calc R . .
C21 C 0.1545(4) 0.4480(4) 0.1371(2) 0.0308(10) Uani 1 1 d . . .
C22 C 0.3431(5) 0.5442(5) 0.1803(3) 0.0418(12) Uani 1 1 d . . .
H22A H 0.4124 0.6053 0.1986 0.050 Uiso 1 1 calc R . .
C23 C 0.3362(5) 0.4329(5) 0.1692(3) 0.0487(14) Uani 1 1 d . . .
H23A H 0.3988 0.4016 0.1782 0.058 Uiso 1 1 calc R . .
C31 C 0.2800(4) 0.7176(4) 0.0497(2) 0.0307(10) Uani 1 1 d . . .
C32 C 0.3182(5) 0.8719(5) 0.1131(3) 0.0437(13) Uani 1 1 d . . .
H32A H 0.3234 0.9173 0.1487 0.052 Uiso 1 1 calc R . .
C33 C 0.3529(6) 0.9148(5) 0.0604(3) 0.0489(14) Uani 1 1 d . . .
H33A H 0.3866 0.9946 0.0520 0.059 Uiso 1 1 calc R . .
C41 C -0.2085(4) 0.6755(5) 0.1363(2) 0.0397(12) Uani 1 1 d . . .
C42 C -0.2446(6) 0.7686(6) 0.1460(4) 0.068(2) Uani 1 1 d . . .
H42A H -0.1923 0.8366 0.1688 0.082 Uiso 1 1 calc R . .
C43 C -0.3638(8) 0.7604(9) 0.1208(5) 0.100(3) Uani 1 1 d . . .
H43A H -0.3912 0.8239 0.1262 0.120 Uiso 1 1 calc R . .
C44 C -0.4389(6) 0.6592(9) 0.0883(4) 0.083(3) Uani 1 1 d . . .
H44A H -0.5177 0.6538 0.0714 0.100 Uiso 1 1 calc R . .
C45 C -0.3999(6) 0.5662(8) 0.0805(3) 0.071(2) Uani 1 1 d . . .
H45A H -0.4522 0.4975 0.0583 0.085 Uiso 1 1 calc R . .
C46 C -0.2851(5) 0.5723(6) 0.1049(3) 0.0535(15) Uani 1 1 d . . .
H46A H -0.2589 0.5078 0.1004 0.064 Uiso 1 1 calc R . .
C51 C 0.1793(5) 0.2534(5) 0.1170(3) 0.0510(15) Uani 1 1 d . . .
C52 C 0.2069(8) 0.2354(7) 0.0599(4) 0.077(2) Uani 1 1 d . . .
H52A H 0.2475 0.2995 0.0377 0.093 Uiso 1 1 calc R . .
C53 C 0.1737(11) 0.1218(9) 0.0360(5) 0.116(4) Uani 1 1 d . . .
H53A H 0.1918 0.1084 -0.0029 0.140 Uiso 1 1 calc R . .
C54 C 0.1171(9) 0.0310(8) 0.0667(7) 0.119(5) Uani 1 1 d . . .
H54A H 0.0965 -0.0459 0.0497 0.143 Uiso 1 1 calc R . .
C55 C 0.0886(11) 0.0474(9) 0.1219(9) 0.160(7) Uani 1 1 d . . .
H55A H 0.0460 -0.0181 0.1426 0.192 Uiso 1 1 calc R . .
C56 C 0.1221(10) 0.1638(7) 0.1501(6) 0.124(5) Uani 1 1 d . . .
H56A H 0.1050 0.1764 0.1893 0.149 Uiso 1 1 calc R . .
C61 C 0.3537(5) 0.8273(5) -0.0419(3) 0.0444(13) Uani 1 1 d . . .
C62 C 0.4359(6) 0.7821(5) -0.0608(3) 0.0569(16) Uani 1 1 d . . .
H62A H 0.4734 0.7406 -0.0341 0.068 Uiso 1 1 calc R . .
C63 C 0.4629(8) 0.7989(6) -0.1201(4) 0.078(2) Uani 1 1 d . . .
H63A H 0.5183 0.7678 -0.1340 0.094 Uiso 1 1 calc R . .
C64 C 0.4085(9) 0.8610(7) -0.1585(4) 0.083(3) Uani 1 1 d . . .
H64A H 0.4276 0.8726 -0.1984 0.099 Uiso 1 1 calc R . .
C65 C 0.3276(8) 0.9057(7) -0.1395(4) 0.082(3) Uani 1 1 d . . .
H65A H 0.2915 0.9486 -0.1661 0.098 Uiso 1 1 calc R . .
C66 C 0.2976(6) 0.8875(6) -0.0795(3) 0.0638(18) Uani 1 1 d . . .
H66A H 0.2402 0.9163 -0.0660 0.077 Uiso 1 1 calc R . .
C71 C 0.1287(4) 0.5822(4) 0.3703(2) 0.0300(9) Uani 1 1 d . . .
C72 C 0.3245(5) 0.6738(5) 0.3650(2) 0.0416(12) Uani 1 1 d . . .
H72A H 0.4017 0.7321 0.3694 0.050 Uiso 1 1 calc R . .
C73 C 0.2940(5) 0.5672(5) 0.3376(3) 0.0437(13) Uani 1 1 d . . .
H73A H 0.3457 0.5367 0.3196 0.052 Uiso 1 1 calc R . .
C81 C 0.0296(4) 0.7861(4) 0.4649(2) 0.0303(10) Uani 1 1 d . . .
C82 C 0.0655(5) 0.8576(4) 0.3747(2) 0.0388(11) Uani 1 1 d . . .
H82A H 0.1042 0.8823 0.3402 0.047 Uiso 1 1 calc R . .
C83 C -0.0444(5) 0.8595(5) 0.3826(2) 0.0411(12) Uani 1 1 d . . .
H83A H -0.0962 0.8856 0.3551 0.049 Uiso 1 1 calc R . .
C91 C 0.2908(4) 0.6906(4) 0.5276(2) 0.0314(10) Uani 1 1 d . . .
C92 C 0.3389(5) 0.8853(5) 0.5329(3) 0.0421(12) Uani 1 1 d . . .
H92A H 0.3489 0.9625 0.5214 0.050 Uiso 1 1 calc R . .
C93 C 0.3681(5) 0.8543(5) 0.5892(3) 0.0433(13) Uani 1 1 d . . .
H93A H 0.4017 0.9051 0.6242 0.052 Uiso 1 1 calc R . .
C101 C 0.1057(5) 0.3904(5) 0.3187(2) 0.0378(11) Uani 1 1 d . . .
C102 C 0.0118(6) 0.3666(5) 0.2726(3) 0.0500(14) Uani 1 1 d . . .
H10B H -0.0084 0.4283 0.2537 0.060 Uiso 1 1 calc R . .
C103 C -0.0543(6) 0.2497(6) 0.2538(3) 0.0633(18) Uani 1 1 d . . .
H10E H -0.1190 0.2324 0.2217 0.076 Uiso 1 1 calc R . .
C104 C -0.0254(7) 0.1600(6) 0.2816(3) 0.0652(19) Uani 1 1 d . . .
H10D H -0.0723 0.0813 0.2698 0.078 Uiso 1 1 calc R . .
C105 C 0.0723(8) 0.1850(6) 0.3269(3) 0.069(2) Uani 1 1 d . . .
H10C H 0.0943 0.1231 0.3444 0.082 Uiso 1 1 calc R . .
C106 C 0.1385(6) 0.3004(6) 0.3468(3) 0.0544(15) Uani 1 1 d . . .
H10A H 0.2039 0.3176 0.3785 0.065 Uiso 1 1 calc R . .
C111 C -0.1744(5) 0.8020(5) 0.4657(3) 0.0381(11) Uani 1 1 d . . .
C112 C -0.2803(5) 0.7159(6) 0.4415(3) 0.0563(16) Uani 1 1 d . . .
H11E H -0.2823 0.6658 0.4084 0.068 Uiso 1 1 calc R . .
C113 C -0.3851(6) 0.7043(7) 0.4672(4) 0.076(2) Uani 1 1 d . . .
H11A H -0.4589 0.6466 0.4510 0.091 Uiso 1 1 calc R . .
C114 C -0.3809(6) 0.7772(7) 0.5164(4) 0.066(2) Uani 1 1 d . . .
H11B H -0.4514 0.7682 0.5339 0.079 Uiso 1 1 calc R . .
C115 C -0.2743(6) 0.8625(6) 0.5396(3) 0.0574(16) Uani 1 1 d . . .
H11D H -0.2720 0.9124 0.5729 0.069 Uiso 1 1 calc R . .
C116 C -0.1698(5) 0.8758(5) 0.5145(3) 0.0466(13) Uani 1 1 d . . .
H11C H -0.0965 0.9344 0.5305 0.056 Uiso 1 1 calc R . .
C121 C 0.3508(4) 0.6637(5) 0.6377(2) 0.0381(11) Uani 1 1 d . . .
C122 C 0.4135(5) 0.5862(6) 0.6372(3) 0.0475(13) Uani 1 1 d . . .
H12F H 0.4530 0.5806 0.6037 0.057 Uiso 1 1 calc R . .
C123 C 0.4180(5) 0.5171(6) 0.6862(3) 0.0573(16) Uani 1 1 d . . .
H12D H 0.4582 0.4621 0.6854 0.069 Uiso 1 1 calc R . .
C124 C 0.3639(5) 0.5278(6) 0.7366(3) 0.0592(17) Uani 1 1 d . . .
H12B H 0.3679 0.4812 0.7702 0.071 Uiso 1 1 calc R . .
C125 C 0.3039(6) 0.6077(7) 0.7370(3) 0.0620(18) Uani 1 1 d . . .
H12E H 0.2678 0.6161 0.7714 0.074 Uiso 1 1 calc R . .
C126 C 0.2962(5) 0.6756(6) 0.6876(3) 0.0498(14) Uani 1 1 d . . .
H12C H 0.2543 0.7293 0.6880 0.060 Uiso 1 1 calc R . .
B1 B 0.2238(5) 0.6799(5) 0.1623(3) 0.0314(11) Uani 1 1 d . . .
H1A H 0.2781 0.7223 0.1992 0.038 Uiso 1 1 calc R . .
B2 B 0.2356(5) 0.7938(5) 0.4276(3) 0.0327(11) Uani 1 1 d . . .
H2A H 0.2918 0.8638 0.4110 0.039 Uiso 1 1 calc R . .

loop_
_atom_site_aniso_label
_atom_site_aniso_U_11
_atom_site_aniso_U_22
_atom_site_aniso_U_33
_atom_site_aniso_U_23
_atom_site_aniso_U_13
_atom_site_aniso_U_12
Tl1 0.02616(13) 0.02673(13) 0.02623(14) -0.00081(9) -0.00079(9) 0.00528(9)
Tl2 0.02595(13) 0.03102(14) 0.02710(14) 0.00497(10) 0.00577(9) 0.00696(10)
S1 0.0328(6) 0.0296(6) 0.0259(6) 0.0006(4) 0.0022(4) 0.0114(5)
S2 0.0298(5) 0.0324(6) 0.0298(6) 0.0045(5) -0.0011(5) 0.0072(5)
S3 0.0280(5) 0.0289(6) 0.0353(6) -0.0050(5) 0.0023(5) 0.0058(4)
S4 0.0269(5) 0.0397(6) 0.0266(6) 0.0035(5) 0.0043(4) 0.0098(5)
S5 0.0346(6) 0.0352(6) 0.0294(6) 0.0035(5) 0.0069(5) 0.0131(5)
S6 0.0275(5) 0.0333(6) 0.0338(6) 0.0019(5) 0.0032(5) 0.0097(5)
N11 0.033(2) 0.032(2) 0.025(2) -0.0029(15) -0.0004(16) 0.0109(16)
N12 0.034(2) 0.045(2) 0.031(2) -0.0008(18) 0.0047(17) 0.0135(19)
N21 0.0291(19) 0.034(2) 0.028(2) -0.0025(16) -0.0048(16) 0.0100(16)
N22 0.037(2) 0.035(2) 0.047(3) -0.0008(19) -0.0040(19) 0.0171(18)
N31 0.0292(19) 0.029(2) 0.038(2) -0.0041(17) 0.0024(17) 0.0060(16)
N32 0.038(2) 0.028(2) 0.045(3) -0.0042(18) 0.0078(19) 0.0021(17)
N71 0.030(2) 0.040(2) 0.029(2) 0.0066(17) 0.0090(16) 0.0100(17)
N72 0.036(2) 0.041(2) 0.029(2) 0.0011(17) 0.0084(17) 0.0135(18)
N81 0.034(2) 0.030(2) 0.030(2) 0.0066(16) 0.0055(17) 0.0098(16)
N82 0.034(2) 0.037(2) 0.032(2) 0.0038(17) 0.0043(17) 0.0124(17)
N91 0.0280(19) 0.031(2) 0.035(2) 0.0007(17) 0.0021(17) 0.0066(16)
N92 0.033(2) 0.040(2) 0.033(2) -0.0022(18) 0.0001(17) 0.0117(18)
Cl 0.0562(9) 0.0533(9) 0.0685(11) 0.0143(8) 0.0123(8) 0.0110(7)
O1 0.059(4) 0.145(7) 0.160(7) 0.018(5) 0.003(4) -0.009(4)
O2 0.114(7) 0.301(15) 0.43(2) 0.273(15) 0.033(10) 0.083(8)
O3 0.357(16) 0.100(6) 0.194(10) -0.061(6) 0.178(11) -0.044(8)
O4 0.113(5) 0.071(4) 0.143(6) -0.020(4) 0.035(5) 0.005(4)
C11 0.030(2) 0.025(2) 0.030(2) -0.0007(18) 0.0029(18) 0.0076(18)
C12 0.044(3) 0.045(3) 0.027(3) 0.001(2) 0.001(2) 0.015(2)
C13 0.047(3) 0.064(4) 0.025(3) 0.000(2) 0.008(2) 0.019(3)
C21 0.033(2) 0.031(2) 0.028(2) 0.0026(18) 0.0009(19) 0.0121(19)
C22 0.033(3) 0.049(3) 0.042(3) -0.006(2) -0.007(2) 0.016(2)
C23 0.037(3) 0.049(3) 0.062(4) -0.006(3) -0.008(3) 0.022(2)
C31 0.024(2) 0.029(2) 0.037(3) -0.0031(19) 0.0019(19) 0.0067(18)
C32 0.048(3) 0.032(3) 0.046(3) -0.009(2) 0.005(3) 0.007(2)
C33 0.060(4) 0.027(3) 0.053(4) -0.004(2) 0.009(3) 0.006(2)
C41 0.030(2) 0.055(3) 0.037(3) 0.000(2) 0.008(2) 0.016(2)
C42 0.046(3) 0.064(4) 0.096(6) -0.007(4) 0.005(4) 0.024(3)
C43 0.066(5) 0.102(7) 0.157(10) 0.025(7) 0.030(6) 0.055(5)
C44 0.037(3) 0.131(8) 0.080(6) 0.021(5) 0.008(4) 0.028(4)
C45 0.036(3) 0.111(6) 0.054(4) -0.015(4) -0.002(3) 0.013(4)
C46 0.043(3) 0.072(4) 0.044(3) -0.013(3) 0.003(3) 0.019(3)
C51 0.041(3) 0.036(3) 0.078(5) 0.002(3) -0.002(3) 0.019(2)
C52 0.119(7) 0.054(4) 0.061(5) -0.012(3) -0.019(5) 0.044(5)
C53 0.177(11) 0.075(6) 0.101(7) -0.040(6) -0.053(7) 0.074(7)
C54 0.078(6) 0.049(5) 0.216(14) -0.038(7) -0.043(7) 0.028(5)
C55 0.127(10) 0.045(5) 0.32(2) 0.026(9) 0.112(12) 0.016(6)
C56 0.146(9) 0.052(5) 0.200(12) 0.036(6) 0.114(9) 0.033(5)
C61 0.046(3) 0.030(3) 0.044(3) 0.002(2) 0.007(2) -0.004(2)
C62 0.071(4) 0.042(3) 0.058(4) 0.003(3) 0.028(3) 0.011(3)
C63 0.107(6) 0.051(4) 0.073(5) -0.009(4) 0.044(5) 0.010(4)
C64 0.120(7) 0.055(4) 0.046(4) -0.007(3) 0.020(5) -0.009(5)
C65 0.098(6) 0.064(5) 0.051(4) 0.011(4) -0.008(4) -0.006(4)
C66 0.062(4) 0.058(4) 0.061(4) 0.010(3) 0.002(3) 0.008(3)
C71 0.031(2) 0.036(2) 0.024(2) 0.0065(18) 0.0069(18) 0.0121(19)
C72 0.032(2) 0.051(3) 0.041(3) 0.007(2) 0.014(2) 0.010(2)
C73 0.037(3) 0.055(3) 0.043(3) 0.002(3) 0.016(2) 0.017(2)
C81 0.031(2) 0.030(2) 0.029(2) 0.0018(18) 0.0019(19) 0.0103(19)
C82 0.043(3) 0.037(3) 0.035(3) 0.008(2) 0.004(2) 0.013(2)
C83 0.048(3) 0.042(3) 0.035(3) 0.008(2) 0.000(2) 0.018(2)
C91 0.020(2) 0.039(3) 0.033(3) -0.001(2) 0.0039(18) 0.0074(18)
C92 0.039(3) 0.036(3) 0.045(3) -0.001(2) -0.003(2) 0.007(2)
C93 0.043(3) 0.040(3) 0.042(3) -0.007(2) 0.001(2) 0.010(2)
C101 0.042(3) 0.041(3) 0.032(3) 0.000(2) 0.012(2) 0.014(2)
C102 0.054(3) 0.049(3) 0.044(3) -0.003(3) 0.002(3) 0.017(3)
C103 0.059(4) 0.057(4) 0.065(4) -0.019(3) 0.004(3) 0.010(3)
C104 0.083(5) 0.040(3) 0.065(5) -0.008(3) 0.026(4) 0.005(3)
C105 0.107(6) 0.045(4) 0.057(4) 0.007(3) 0.016(4) 0.030(4)
C106 0.069(4) 0.057(4) 0.043(3) 0.005(3) 0.003(3) 0.030(3)
C111 0.033(2) 0.039(3) 0.046(3) 0.011(2) 0.006(2) 0.018(2)
C112 0.036(3) 0.056(4) 0.072(4) -0.002(3) -0.002(3) 0.013(3)
C113 0.031(3) 0.071(5) 0.117(7) 0.012(5) 0.002(4) 0.010(3)
C114 0.043(3) 0.071(5) 0.099(6) 0.035(4) 0.030(4) 0.031(3)
C115 0.062(4) 0.060(4) 0.064(4) 0.015(3) 0.027(3) 0.032(3)
C116 0.045(3) 0.045(3) 0.053(4) 0.004(3) 0.013(3) 0.016(2)
C121 0.029(2) 0.048(3) 0.031(3) 0.000(2) -0.001(2) 0.008(2)
C122 0.038(3) 0.067(4) 0.039(3) 0.008(3) 0.003(2) 0.022(3)
C123 0.044(3) 0.073(4) 0.056(4) 0.017(3) -0.002(3) 0.023(3)
C124 0.044(3) 0.074(5) 0.046(4) 0.015(3) -0.006(3) 0.008(3)
C125 0.055(4) 0.085(5) 0.032(3) -0.001(3) 0.006(3) 0.007(3)
C126 0.050(3) 0.058(4) 0.039(3) -0.006(3) 0.005(3) 0.015(3)
B1 0.028(2) 0.033(3) 0.029(3) -0.005(2) -0.006(2) 0.008(2)
B2 0.029(3) 0.033(3) 0.034(3) 0.005(2) 0.008(2) 0.007(2)

loop_
_atom_type_symbol
_atom_type_description
_atom_type_scat_dispersion_real
_atom_type_scat_dispersion_imag
_atom_type_scat_source
C C 0.0033 0.0016 'International Tables Vol C Tables 4.2.6.8 and 6.1.1.4'
H H 0.0000 0.0000 'International Tables Vol C Tables 4.2.6.8 and 6.1.1.4'
N N 0.0061 0.0033 'International Tables Vol C Tables 4.2.6.8 and 6.1.1.4'
O O 0.0106 0.0060 'International Tables Vol C Tables 4.2.6.8 and 6.1.1.4'
S S 0.1246 0.1234 'International Tables Vol C Tables 4.2.6.8 and 6.1.1.4'
Cl Cl 0.1484 0.1585 'International Tables Vol C Tables 4.2.6.8 and 6.1.1.4'
B B 0.0013 0.0007 'International Tables Vol C Tables 4.2.6.8 and 6.1.1.4'
Tl Tl -2.8358 9.6688 'International Tables Vol C Tables 4.2.6.8 and 6.1.1.4'

loop_
_geom_angle_atom_site_label_1
_geom_angle_atom_site_label_2
_geom_angle_atom_site_label_3
_geom_angle
_geom_angle_site_symmetry_1
_geom_angle_site_symmetry_3
_geom_angle_publ_flag
S3 Tl1 S3 180.0 2_565 . ?
S3 Tl1 S2 90.45(4) 2_565 . ?
S3 Tl1 S2 89.55(4) . . ?
S3 Tl1 S2 89.55(4) 2_565 2_565 ?
S3 Tl1 S2 90.45(4) . 2_565 ?
S2 Tl1 S2 180.00(5) . 2_565 ?
S3 Tl1 S1 87.95(3) 2_565 . ?
S3 Tl1 S1 92.05(3) . . ?
S2 Tl1 S1 90.61(4) . . ?
S2 Tl1 S1 89.39(4) 2_565 . ?
S3 Tl1 S1 92.05(3) 2_565 2_565 ?
S3 Tl1 S1 87.95(3) . 2_565 ?
S2 Tl1 S1 89.39(4) . 2_565 ?
S2 Tl1 S1 90.61(4) 2_565 2_565 ?
S1 Tl1 S1 180.00(4) . 2_565 ?
S4 Tl2 S4 180.000(13) 2_566 . ?
S4 Tl2 S6 91.15(4) 2_566 2_566 ?
S4 Tl2 S6 88.85(4) . 2_566 ?
S4 Tl2 S6 88.85(4) 2_566 . ?
S4 Tl2 S6 91.15(4) . . ?
S6 Tl2 S6 180.00(5) 2_566 . ?
S4 Tl2 S5 87.91(4) 2_566 . ?
S4 Tl2 S5 92.09(4) . . ?
S6 Tl2 S5 87.88(4) 2_566 . ?
S6 Tl2 S5 92.12(4) . . ?
S4 Tl2 S5 92.09(4) 2_566 2_566 ?
S4 Tl2 S5 87.91(4) . 2_566 ?
S6 Tl2 S5 92.12(4) 2_566 2_566 ?
S6 Tl2 S5 87.88(4) . 2_566 ?
S5 Tl2 S5 180.0 . 2_566 ?
C11 S1 Tl1 106.84(15) . . ?
C21 S2 Tl1 103.90(17) . . ?
C31 S3 Tl1 103.59(16) . . ?
C71 S4 Tl2 99.85(16) . . ?
C81 S5 Tl2 100.55(16) . . ?
C91 S6 Tl2 99.00(15) . . ?
C11 N11 C12 108.0(4) . . ?
C11 N11 B1 132.9(4) . . ?
C12 N11 B1 119.1(4) . . ?
C11 N12 C13 108.7(4) . . ?
C11 N12 C41 126.5(4) . . ?
C13 N12 C41 124.8(4) . . ?
C21 N21 C22 108.4(4) . . ?
C21 N21 B1 133.7(4) . . ?
C22 N21 B1 117.5(4) . . ?
C21 N22 C23 109.3(4) . . ?
C21 N22 C51 127.0(4) . . ?
C23 N22 C51 123.3(4) . . ?
C31 N31 C32 108.1(4) . . ?
C31 N31 B1 133.2(4) . . ?
C32 N31 B1 118.6(4) . . ?
C31 N32 C33 108.9(4) . . ?
C31 N32 C61 127.6(4) . . ?
C33 N32 C61 123.5(4) . . ?
C71 N71 C72 108.1(4) . . ?
C71 N71 B2 131.7(4) . . ?
C72 N71 B2 119.6(4) . . ?
C71 N72 C73 109.1(4) . . ?
C71 N72 C101 125.8(4) . . ?
C73 N72 C101 125.0(4) . . ?
C81 N81 C82 108.2(4) . . ?
C81 N81 B2 131.6(4) . . ?
C82 N81 B2 120.0(4) . . ?
C81 N82 C83 108.9(4) . . ?
C81 N82 C111 125.7(4) . . ?
C83 N82 C111 125.3(4) . . ?
C91 N91 C92 108.0(4) . . ?
C91 N91 B2 132.2(4) . . ?
C92 N91 B2 119.2(4) . . ?
C91 N92 C93 108.9(4) . . ?
C91 N92 C121 126.1(4) . . ?
C93 N92 C121 124.8(4) . . ?
O2 Cl O3 105.9(10) . . ?
O2 Cl O1 110.7(6) . . ?
O3 Cl O1 111.5(7) . . ?
O2 Cl O4 109.4(8) . . ?
O3 Cl O4 105.1(5) . . ?
O1 Cl O4 113.8(5) . . ?
N11 C11 N12 107.5(4) . . ?
N11 C11 S1 129.4(4) . . ?
N12 C11 S1 122.9(4) . . ?
C13 C12 N11 108.9(5) . . ?
C12 C13 N12 106.9(5) . . ?
N21 C21 N22 106.7(4) . . ?
N21 C21 S2 129.7(4) . . ?
N22 C21 S2 123.5(4) . . ?
C23 C22 N21 109.0(5) . . ?
C22 C23 N22 106.6(5) . . ?
N31 C31 N32 107.4(4) . . ?
N31 C31 S3 129.7(4) . . ?
N32 C31 S3 122.8(4) . . ?
C33 C32 N31 109.1(5) . . ?
C32 C33 N32 106.4(5) . . ?
C42 C41 C46 122.3(6) . . ?
C42 C41 N12 119.8(5) . . ?
C46 C41 N12 117.8(5) . . ?
C41 C42 C43 118.1(7) . . ?
C44 C43 C42 119.7(8) . . ?
C45 C44 C43 120.5(7) . . ?
C44 C45 C46 120.6(7) . . ?
C45 C46 C41 118.7(6) . . ?
C56 C51 C52 122.3(7) . . ?
C56 C51 N22 120.1(7) . . ?
C52 C51 N22 117.6(6) . . ?
C53 C52 C51 118.6(9) . . ?
C54 C53 C52 121.3(11) . . ?
C53 C54 C55 120.6(9) . . ?
C54 C55 C56 121.0(10) . . ?
C51 C56 C55 116.1(11) . . ?
C66 C61 C62 122.1(6) . . ?
C66 C61 N32 117.7(6) . . ?
C62 C61 N32 120.2(6) . . ?
C61 C62 C63 118.8(7) . . ?
C64 C63 C62 120.0(8) . . ?
C65 C64 C63 120.9(8) . . ?
C64 C65 C66 119.7(8) . . ?
C61 C66 C65 118.5(8) . . ?
N71 C71 N72 106.9(4) . . ?
N71 C71 S4 129.1(4) . . ?
N72 C71 S4 124.0(4) . . ?
C73 C72 N71 108.5(5) . . ?
C72 C73 N72 107.4(4) . . ?
N81 C81 N82 107.4(4) . . ?
N81 C81 S5 129.7(4) . . ?
N82 C81 S5 123.0(4) . . ?
C83 C82 N81 108.7(5) . . ?
C82 C83 N82 106.8(5) . . ?
N91 C91 N92 107.2(4) . . ?
N91 C91 S6 128.8(4) . . ?
N92 C91 S6 124.0(4) . . ?
C93 C92 N91 108.8(5) . . ?
C92 C93 N92 107.0(5) . . ?
C102 C101 C106 121.4(6) . . ?
C102 C101 N72 120.3(5) . . ?
C106 C101 N72 118.3(5) . . ?
C101 C102 C103 119.2(6) . . ?
C104 C103 C102 120.4(7) . . ?
C103 C104 C105 120.0(6) . . ?
C104 C105 C106 120.6(6) . . ?
C105 C106 C101 118.3(6) . . ?
C112 C111 C116 121.5(5) . . ?
C112 C111 N82 118.9(5) . . ?
C116 C111 N82 119.6(5) . . ?
C111 C112 C113 118.5(7) . . ?
C114 C113 C112 120.3(6) . . ?
C115 C114 C113 120.2(6) . . ?
C114 C115 C116 120.4(6) . . ?
C111 C116 C115 119.2(6) . . ?
C122 C121 C126 120.7(5) . . ?
C122 C121 N92 121.0(5) . . ?
C126 C121 N92 118.3(5) . . ?
C121 C122 C123 119.5(6) . . ?
C122 C123 C124 120.6(6) . . ?
C125 C124 C123 119.2(6) . . ?
C124 C125 C126 120.9(6) . . ?
C121 C126 C125 119.1(6) . . ?
N11 B1 N21 113.6(4) . . ?
N11 B1 N31 111.7(4) . . ?
N21 B1 N31 111.8(4) . . ?
N81 B2 N91 111.5(4) . . ?
N81 B2 N71 110.8(4) . . ?
N91 B2 N71 111.7(4) . . ?

loop_
_geom_bond_atom_site_label_1
_geom_bond_atom_site_label_2
_geom_bond_distance
_geom_bond_site_symmetry_2
_geom_bond_publ_flag
Tl1 S3 2.6736(11) 2_565 ?
Tl1 S3 2.6736(11) . ?
Tl1 S2 2.6763(12) . ?
Tl1 S2 2.6763(12) 2_565 ?
Tl1 S1 2.6949(11) . ?
Tl1 S1 2.6949(11) 2_565 ?
Tl2 S4 2.6789(12) 2_566 ?
Tl2 S4 2.6789(12) . ?
Tl2 S6 2.6934(11) 2_566 ?
Tl2 S6 2.6934(11) . ?
Tl2 S5 2.6991(12) . ?
Tl2 S5 2.6991(12) 2_566 ?
S1 C11 1.719(5) . ?
S2 C21 1.715(5) . ?
S3 C31 1.718(5) . ?
S4 C71 1.712(5) . ?
S5 C81 1.719(5) . ?
S6 C91 1.711(5) . ?
N11 C11 1.350(6) . ?
N11 C12 1.383(6) . ?
N11 B1 1.538(6) . ?
N12 C11 1.365(6) . ?
N12 C13 1.387(7) . ?
N12 C41 1.426(6) . ?
N21 C21 1.360(6) . ?
N21 C22 1.382(6) . ?
N21 B1 1.545(7) . ?
N22 C21 1.364(6) . ?
N22 C23 1.389(7) . ?
N22 C51 1.438(7) . ?
N31 C31 1.345(6) . ?
N31 C32 1.384(6) . ?
N31 B1 1.555(7) . ?
N32 C31 1.362(6) . ?
N32 C33 1.392(7) . ?
N32 C61 1.442(7) . ?
N71 C71 1.359(6) . ?
N71 C72 1.391(6) . ?
N71 B2 1.561(7) . ?
N72 C71 1.362(6) . ?
N72 C73 1.381(6) . ?
N72 C101 1.436(7) . ?
N81 C81 1.348(6) . ?
N81 C82 1.383(6) . ?
N81 B2 1.553(6) . ?
N82 C81 1.364(6) . ?
N82 C83 1.381(7) . ?
N82 C111 1.434(6) . ?
N91 C91 1.354(6) . ?
N91 C92 1.393(7) . ?
N91 B2 1.554(7) . ?
N92 C91 1.371(6) . ?
N92 C93 1.385(7) . ?
N92 C121 1.436(7) . ?
Cl O2 1.316(8) . ?
Cl O3 1.373(8) . ?
Cl O1 1.375(6) . ?
Cl O4 1.396(6) . ?
C12 C13 1.338(8) . ?
C22 C23 1.338(8) . ?
C32 C33 1.336(8) . ?
C41 C42 1.355(8) . ?
C41 C46 1.387(8) . ?
C42 C43 1.420(10) . ?
C43 C44 1.376(13) . ?
C44 C45 1.368(11) . ?
C45 C46 1.375(9) . ?
C51 C56 1.345(10) . ?
C51 C52 1.379(10) . ?
C52 C53 1.375(11) . ?
C53 C54 1.319(16) . ?
C54 C55 1.340(18) . ?
C55 C56 1.439(15) . ?
C61 C66 1.360(9) . ?
C61 C62 1.372(8) . ?
C62 C63 1.391(9) . ?
C63 C64 1.375(12) . ?
C64 C65 1.355(12) . ?
C65 C66 1.418(10) . ?
C72 C73 1.333(8) . ?
C82 C83 1.343(7) . ?
C92 C93 1.339(8) . ?
C101 C102 1.360(8) . ?
C101 C106 1.396(8) . ?
C102 C103 1.394(9) . ?
C103 C104 1.368(10) . ?
C104 C105 1.377(10) . ?
C105 C106 1.385(9) . ?
C111 C112 1.372(8) . ?
C111 C116 1.381(8) . ?
C112 C113 1.398(9) . ?
C113 C114 1.381(11) . ?
C114 C115 1.367(10) . ?
C115 C116 1.383(8) . ?
C121 C122 1.377(8) . ?
C121 C126 1.381(8) . ?
C122 C123 1.379(8) . ?
C123 C124 1.381(9) . ?
C124 C125 1.378(10) . ?
C125 C126 1.381(9) . ?
